data_7046435
loop_
_publ_author_name
'Zhang, Zhicheng'
'Parker, Bernard F.'
'Lohrey, Trevor D.'
'Teat, Simon J.'
'Arnold, John'
'Rao, Linfeng'

_publ_section_title
;
 Complexation-assisted reduction: complexes of glutaroimide-dioxime with
 tetravalent actinides (Np(iv) and Th(iv)).
;
_journal_issue 24
_journal_name_full 'Dalton transactions (Cambridge, England : 2003)'
_journal_page_first 8134
_journal_page_last 8141
_journal_paper_doi 10.1039/c8dt01191e
_journal_volume 47
_journal_year 2018
_chemical_formula_sum 'C15 H32 Cl N9 Np O14'
_chemical_formula_weight 834.94
_chemical_name_common '[(AmidA-H2)3Np][ClO4](H2O)2'
_space_group_crystal_system monoclinic
_space_group_IT_number 15
_space_group_name_Hall '-C 2yc'
_space_group_name_H-M_alt 'C 1 2/c 1'
_symmetry_space_group_name_Hall '-C 2yc'
_symmetry_space_group_name_H-M 'C 1 2/c 1'
_atom_sites_solution_hydrogens mixed
_atom_sites_solution_primary 'intrinsic phasing'
_atom_sites_solution_secondary difmap
_audit_creation_method SHELXL-2014/7
_audit_update_record
;
2018-05-14 deposited with the CCDC.
2018-05-22 downloaded from the CCDC.
;
_cell_angle_alpha 90
_cell_angle_beta 108.573(6)
_cell_angle_gamma 90
_cell_formula_units_Z 4
_cell_length_a 25.76(2)
_cell_length_b 10.221(7)
_cell_length_c 11.280(8)
_cell_measurement_reflns_used 17710
_cell_measurement_temperature 293(2)
_cell_measurement_theta_max 33.50
_cell_measurement_theta_min 2.36
_cell_volume 2815(4)
_computing_cell_refinement 'SAINT V8.37A Bruker, Madison, WI'
_computing_data_collection 'Bruker APEX3 Bruker, Madison WI'
_computing_data_reduction 'SAINT V8.37A Bruker, Madison, WI'
_computing_molecular_graphics ORTEP-32
_computing_publication_material WinGX
_computing_structure_refinement SHELXL-2014
_computing_structure_solution SHELXT
_diffrn_ambient_temperature 293(2)
_diffrn_detector_area_resol_mean 10.42
_diffrn_measured_fraction_theta_full 1.000
_diffrn_measured_fraction_theta_max 0.996
_diffrn_measurement_device_type 'Bruker D8 with PHOTON 100 detector'
_diffrn_measurement_method 'phi and omega shutterless scans'
_diffrn_radiation_monochromator 'silicon 111'
_diffrn_radiation_type synchrotron
_diffrn_radiation_wavelength 0.7749
_diffrn_reflns_av_R_equivalents 0.0219
_diffrn_reflns_av_unetI/netI 0.0171
_diffrn_reflns_Laue_measured_fraction_full 1.000
_diffrn_reflns_Laue_measured_fraction_max 0.996
_diffrn_reflns_limit_h_max 36
_diffrn_reflns_limit_h_min -36
_diffrn_reflns_limit_k_max 14
_diffrn_reflns_limit_k_min -14
_diffrn_reflns_limit_l_max 15
_diffrn_reflns_limit_l_min -16
_diffrn_reflns_number 17710
_diffrn_reflns_point_group_measured_fraction_full 1.000
_diffrn_reflns_point_group_measured_fraction_max 0.996
_diffrn_reflns_theta_full 27.710
_diffrn_reflns_theta_max 33.502
_diffrn_reflns_theta_min 2.355
_diffrn_source 'Advanced Light Source, station 11.3.1'
_exptl_absorpt_coefficient_mu 3.864
_exptl_absorpt_correction_T_max 0.7466
_exptl_absorpt_correction_T_min 0.6078
_exptl_absorpt_correction_type multi-scan
_exptl_absorpt_process_details SADABS
_exptl_crystal_colour green
_exptl_crystal_density_diffrn 1.970
_exptl_crystal_description block
_exptl_crystal_F_000 1628
_exptl_crystal_recrystallization_method 'Re-crystallisation from solvent: water'
_exptl_crystal_size_max 0.060
_exptl_crystal_size_mid 0.050
_exptl_crystal_size_min 0.040
_refine_diff_density_max 1.730
_refine_diff_density_min -1.636
_refine_diff_density_rms 0.137
_refine_ls_extinction_method none
_refine_ls_goodness_of_fit_ref 1.123
_refine_ls_hydrogen_treatment mixed
_refine_ls_matrix_type full
_refine_ls_number_parameters 233
_refine_ls_number_reflns 4259
_refine_ls_number_restraints 43
_refine_ls_restrained_S_all 1.172
_refine_ls_R_factor_all 0.0198
_refine_ls_R_factor_gt 0.0193
_refine_ls_shift/su_max 0.005
_refine_ls_shift/su_mean 0.000
_refine_ls_structure_factor_coef Fsqd
_refine_ls_weighting_details 'w=1/[\s^2^(Fo^2^)+(0.0307P)^2^+7.8656P] where P=(Fo^2^+2Fc^2^)/3'
_refine_ls_weighting_scheme calc
_refine_ls_wR_factor_gt 0.0543
_refine_ls_wR_factor_ref 0.0550
_reflns_Friedel_coverage 0.000
_reflns_number_gt 4148
_reflns_number_total 4259
_reflns_threshold_expression 'I > 2\s(I)'
_cod_data_source_file c8dt01191e2.cif
_cod_data_source_block ComplexII
_cod_depositor_comments
;
The following automatic conversions were performed:

'_atom_sites_solution_secondary' value 'diffmap' was changed to
'difmap'.

Automatic conversion script
Id: cif_fix_values 4973 2017-02-22 13:04:09Z antanas 

 Adding full bibliography for 7046433--7046435.cif.
;
_cod_original_cell_volume 2816(4)
_cod_database_code 7046435
_shelx_shelxl_version_number 2014/7
_shelx_space_group_comment
;
The symmetry employed for this shelxl refinement is uniquely defined
by the following loop, which should always be used as a source of
symmetry information in preference to the above space-group names.
They are only intended as comments.
;
_shelx_estimated_absorpt_t_min 0.801
_shelx_estimated_absorpt_t_max 0.861

loop_
_space_group_symop_operation_xyz
'x, y, z'
'-x, y, -z+1/2'
'x+1/2, y+1/2, z'
'-x+1/2, y+1/2, -z+1/2'
'-x, -y, -z'
'x, -y, z-1/2'
'-x+1/2, -y+1/2, -z'
'x+1/2, -y+1/2, z-1/2'

loop_
_atom_site_label
_atom_site_type_symbol
_atom_site_fract_x
_atom_site_fract_y
_atom_site_fract_z
_atom_site_U_iso_or_equiv
_atom_site_adp_type
_atom_site_occupancy
_atom_site_site_symmetry_order
_atom_site_calc_flag
_atom_site_refinement_flags_posn
_atom_site_refinement_flags_adp
_atom_site_refinement_flags_occupancy
_atom_site_disorder_assembly
_atom_site_disorder_group
N1 N 0.54927(10) 0.0440(2) 0.1107(2) 0.0252(4) Uani 1 1 d . . . . .
N2 N 0.58818(8) 0.1575(2) 0.28770(19) 0.0213(4) Uani 1 1 d . . . . .
N3 N 0.62396(11) 0.2766(2) 0.4616(2) 0.0289(5) Uani 1 1 d . . . . .
N4 N 0.54776(10) 0.5151(2) 0.1148(2) 0.0242(4) Uani 1 1 d . . . . .
N5 N 0.5000 0.5201(3) 0.2500 0.0243(6) Uani 1 2 d S T P . .
O1 O 0.50149(7) 0.10941(18) 0.10198(16) 0.0239(3) Uani 1 1 d . . . . .
O2 O 0.57490(8) 0.3407(2) 0.43107(18) 0.0287(4) Uani 1 1 d . . . . .
O3 O 0.54569(8) 0.38165(18) 0.12150(18) 0.0252(3) Uani 1 1 d . . . . .
Np1 Np 0.5000 0.27757(2) 0.2500 0.01558(4) Uani 1 2 d S T P . .
C1 C 0.59336(10) 0.0662(2) 0.2048(2) 0.0239(4) Uani 1 1 d . . . . .
C2 C 0.64585(12) -0.0050(3) 0.2183(3) 0.0375(6) Uani 1 1 d . . . . .
H2A H 0.6673 0.0430 0.1734 0.045 Uiso 1 1 calc R U . . .
H2B H 0.6378 -0.0934 0.1811 0.045 Uiso 1 1 calc R U . . .
C3 C 0.67906(16) -0.0162(4) 0.3569(4) 0.0515(9) Uani 1 1 d . . . . .
H3A H 0.6599 -0.0746 0.3993 0.062 Uiso 1 1 calc R U . . .
H3B H 0.7154 -0.0548 0.3658 0.062 Uiso 1 1 calc R U . . .
C4 C 0.68640(13) 0.1185(4) 0.4177(4) 0.0473(9) Uani 1 1 d . . . . .
H4A H 0.7031 0.1096 0.5094 0.057 Uiso 1 1 calc R U . . .
H4B H 0.7112 0.1719 0.3859 0.057 Uiso 1 1 calc R U . . .
C5 C 0.63170(10) 0.1851(3) 0.3883(2) 0.0267(5) Uani 1 1 d . . . . .
C6 C 0.52478(11) 0.5863(2) 0.1797(2) 0.0231(4) Uani 1 1 d . . . . .
C8 C 0.5216(4) 0.7911(5) 0.2946(7) 0.0397(15) Uani 0.5 1 d . . P A -1
H8A H 0.5165 0.8849 0.2841 0.048 Uiso 0.5 1 d R U P . .
H8B H 0.5550 0.7734 0.3629 0.048 Uiso 0.5 1 d R U P . .
Cl2 Cl 0.69992(7) 0.4013(2) 0.80605(18) 0.0538(4) Uani 0.5 1 d D U P B 1
O4 O 0.7098(4) 0.5342(9) 0.8154(9) 0.103(2) Uani 0.5 1 d D U P B 1
O5 O 0.7459(3) 0.3411(10) 0.8889(8) 0.092(2) Uani 0.5 1 d D U P B 1
O6 O 0.7014(3) 0.3438(10) 0.6957(8) 0.0630(15) Uani 0.5 1 d D U P B 1
O0AA O 0.6825(8) 0.372(2) 0.6909(15) 0.230(13) Uani 0.5 1 d . . P C 2
H0AA H 0.6842 0.4495 0.6644 0.346 Uiso 0.5 1 d R U P C 2
H0AB H 0.7131 0.3522 0.7443 0.346 Uiso 0.5 1 d R U P C 2
O1AA O 0.6381(2) 0.2951(6) 0.0701(7) 0.109(2) Uani 1 1 d DG . . . .
H1AA H 0.6116 0.3199 0.0941 0.164 Uiso 1 1 d G U . . .
H1AB H 0.6394 0.3420 0.0089 0.164 Uiso 1 1 d G U . . .
O2AA O 0.7201(4) 0.3536(13) 0.2515(12) 0.117(4) Uani 0.5 1 d . . P D 2
H2AA H 0.7467 0.3042 0.2895 0.176 Uiso 0.5 1 d R U P D 2
H2AB H 0.6984 0.3126 0.1901 0.176 Uiso 0.5 1 d DR U P D 2
C7A C 0.52663(18) 0.7331(3) 0.1748(3) 0.0358(7) Uani 1 1 d . . . . .
H7AA H 0.4966 0.7642 0.1043 0.043 Uiso 0.5 1 d R U P A -1
H7AB H 0.5611 0.7601 0.1650 0.043 Uiso 0.5 1 d R U P A -1
H7AC H 0.5604 0.7639 0.2352 0.043 Uiso 0.5 1 d R U P A .
H7AD H 0.5253 0.7603 0.0916 0.043 Uiso 0.5 1 d R U P . .
O3AA O 0.6512(3) 0.4109(13) 0.8582(9) 0.121(5) Uani 0.5 1 d . . P B 1
H1 H 0.5479(15) -0.016(4) 0.052(4) 0.028(9) Uiso 1 1 d . . . . .
H3 H 0.654(2) 0.313(6) 0.523(6) 0.074(17) Uiso 1 1 d . . . . .
H4 H 0.5642(17) 0.554(4) 0.057(4) 0.041(11) Uiso 1 1 d . . . . .

loop_
_atom_site_aniso_label
_atom_site_aniso_U_11
_atom_site_aniso_U_22
_atom_site_aniso_U_33
_atom_site_aniso_U_23
_atom_site_aniso_U_13
_atom_site_aniso_U_12
N1 0.0311(10) 0.0213(10) 0.0243(10) -0.0062(8) 0.0105(8) 0.0016(8)
N2 0.0229(9) 0.0214(9) 0.0189(8) -0.0023(7) 0.0059(7) 0.0006(7)
N3 0.0239(10) 0.0365(14) 0.0229(11) -0.0070(8) 0.0025(9) 0.0004(8)
N4 0.0350(11) 0.0179(9) 0.0230(9) 0.0016(7) 0.0138(8) -0.0042(8)
N5 0.0383(16) 0.0141(12) 0.0239(13) 0.000 0.0146(12) 0.000
O1 0.0266(8) 0.0209(8) 0.0218(8) -0.0055(6) 0.0043(6) 0.0036(7)
O2 0.0264(8) 0.0323(10) 0.0255(8) -0.0107(7) 0.0055(7) 0.0024(7)
O3 0.0362(9) 0.0161(7) 0.0293(9) 0.0007(7) 0.0188(7) -0.0002(7)
Np1 0.02056(6) 0.01198(6) 0.01514(6) 0.000 0.00703(4) 0.000
C1 0.0283(11) 0.0199(10) 0.0259(11) -0.0013(9) 0.0120(9) 0.0019(9)
C2 0.0310(13) 0.0385(15) 0.0442(16) -0.0098(13) 0.0136(12) 0.0105(12)
C3 0.0424(17) 0.054(2) 0.051(2) -0.0027(17) 0.0050(15) 0.0261(16)
C4 0.0261(13) 0.065(2) 0.0438(17) -0.0145(17) 0.0009(12) 0.0133(14)
C5 0.0224(10) 0.0324(13) 0.0239(11) -0.0023(10) 0.0054(9) 0.0014(10)
C6 0.0342(12) 0.0166(10) 0.0195(10) 0.0007(8) 0.0099(9) -0.0022(8)
C8 0.069(5) 0.016(2) 0.040(3) -0.008(2) 0.027(3) -0.010(2)
Cl2 0.0368(7) 0.0772(13) 0.0410(8) -0.0090(8) 0.0032(6) -0.0111(8)
O4 0.106(5) 0.085(2) 0.090(4) -0.0128(18) -0.008(4) -0.0129(18)
O5 0.073(3) 0.103(4) 0.074(3) -0.009(3) -0.015(2) 0.002(3)
O6 0.039(3) 0.092(4) 0.0507(19) -0.012(2) 0.0036(18) -0.011(3)
O0AA 0.200(18) 0.28(3) 0.118(10) -0.133(14) -0.082(11) 0.060(17)
O1AA 0.097(4) 0.112(4) 0.157(6) 0.050(4) 0.093(4) 0.043(3)
O2AA 0.090(7) 0.125(10) 0.146(10) 0.039(8) 0.051(7) 0.030(7)
C7A 0.063(2) 0.0150(11) 0.0359(15) 0.0014(9) 0.0254(15) -0.0048(11)
O3AA 0.048(4) 0.206(13) 0.110(7) 0.101(8) 0.026(4) 0.024(5)

loop_
_atom_type_symbol
_atom_type_description
_atom_type_scat_dispersion_real
_atom_type_scat_dispersion_imag
_atom_type_scat_source
C C 0.0040 0.0020 'Calculated using XDISP in WinGX (Farrugia, 1999)'
H H 0.0000 0.0000 'Calculated using XDISP in WinGX (Farrugia, 1999)'
Cl Cl 0.1701 0.1892 'Calculated using XDISP in WinGX (Farrugia, 1999)'
N N 0.0076 0.0040 'Calculated using XDISP in WinGX (Farrugia, 1999)'
Np Np -6.7884 4.7805 'Calculated using XDISP in WinGX (Farrugia, 1999)'
O O 0.0133 0.0074 'Calculated using XDISP in WinGX (Farrugia, 1999)'

loop_
_geom_angle_atom_site_label_1
_geom_angle_atom_site_label_2
_geom_angle_atom_site_label_3
_geom_angle
_geom_angle_site_symmetry_1
_geom_angle_site_symmetry_3
C1 N1 O1 120.1(2) . .
C5 N2 C1 119.1(2) . .
C5 N2 Np1 120.55(17) . .
C1 N2 Np1 120.30(16) . .
C5 N3 O2 120.0(2) . .
C6 N4 O3 119.6(2) . .
C6 N5 C6 119.8(3) . 2_655
C6 N5 Np1 120.12(15) . .
C6 N5 Np1 120.12(15) 2_655 .
N1 O1 Np1 120.61(14) . .
N3 O2 Np1 120.81(15) . .
N4 O3 Np1 120.86(14) . .
O3 Np1 O3 127.11(10) . 2_655
O3 Np1 O1 77.12(8) . .
O3 Np1 O1 149.26(7) 2_655 .
O3 Np1 O1 149.26(7) . 2_655
O3 Np1 O1 77.11(8) 2_655 2_655
O1 Np1 O1 88.77(11) . 2_655
O3 Np1 O2 88.78(9) . .
O3 Np1 O2 77.45(9) 2_655 .
O1 Np1 O2 126.48(7) . .
O1 Np1 O2 77.79(8) 2_655 .
O3 Np1 O2 77.45(9) . 2_655
O3 Np1 O2 88.78(9) 2_655 2_655
O1 Np1 O2 77.79(8) . 2_655
O1 Np1 O2 126.48(7) 2_655 2_655
O2 Np1 O2 148.91(11) . 2_655
O3 Np1 N5 63.55(5) . .
O3 Np1 N5 63.56(5) 2_655 .
O1 Np1 N5 135.61(5) . .
O1 Np1 N5 135.61(5) 2_655 .
O2 Np1 N5 74.46(5) . .
O2 Np1 N5 74.46(5) 2_655 .
O3 Np1 N2 74.02(8) . .
O3 Np1 N2 135.50(7) 2_655 .
O1 Np1 N2 63.38(7) . .
O1 Np1 N2 75.24(7) 2_655 .
O2 Np1 N2 63.10(7) . .
O2 Np1 N2 135.72(7) 2_655 .
N5 Np1 N2 119.45(6) . .
O3 Np1 N2 135.50(7) . 2_655
O3 Np1 N2 74.02(8) 2_655 2_655
O1 Np1 N2 75.24(7) . 2_655
O1 Np1 N2 63.38(7) 2_655 2_655
O2 Np1 N2 135.72(7) . 2_655
O2 Np1 N2 63.10(7) 2_655 2_655
N5 Np1 N2 119.45(6) . 2_655
N2 Np1 N2 121.09(11) . 2_655
N1 C1 N2 115.4(2) . .
N1 C1 C2 121.4(2) . .
N2 C1 C2 123.2(2) . .
C1 C2 C3 109.4(3) . .
C4 C3 C2 110.0(3) . .
C5 C4 C3 109.7(3) . .
N3 C5 N2 115.5(2) . .
N3 C5 C4 120.4(3) . .
N2 C5 C4 124.1(3) . .
N4 C6 N5 115.9(2) . .
N4 C6 C7A 120.8(2) . .
N5 C6 C7A 123.3(3) . .
O4 Cl2 O6 115.4(7) . .
O4 Cl2 O5 106.6(6) . .
O6 Cl2 O5 98.8(6) . .
O4 Cl2 O3AA 93.5(7) . .
O6 Cl2 O3AA 128.7(6) . .
O5 Cl2 O3AA 113.0(5) . .
C6 C7A C8 110.2(3) . .

loop_
_geom_bond_atom_site_label_1
_geom_bond_atom_site_label_2
_geom_bond_distance
_geom_bond_site_symmetry_2
N1 C1 1.304(4) .
N1 O1 1.377(3) .
N2 C5 1.347(3) .
N2 C1 1.357(3) .
N2 Np1 2.497(3) .
N3 C5 1.305(4) .
N3 O2 1.367(3) .
N4 C6 1.301(3) .
N4 O3 1.368(3) .
N5 C6 1.347(3) .
N5 C6 1.347(3) 2_655
N5 Np1 2.479(3) .
O1 Np1 2.405(2) .
O2 Np1 2.409(2) .
O3 Np1 2.389(2) .
Np1 O3 2.389(2) 2_655
Np1 O1 2.405(2) 2_655
Np1 O2 2.409(2) 2_655
Np1 N2 2.497(3) 2_655
C1 C2 1.500(4) .
C2 C3 1.529(5) .
C3 C4 1.523(6) .
C4 C5 1.504(4) .
C6 C7A 1.503(4) .
C8 C7A 1.518(7) .
Cl2 O4 1.380(9) .
Cl2 O6 1.389(9) .
Cl2 O5 1.396(8) .
Cl2 O3AA 1.549(9) .
